data_7240403
loop_
_publ_author_name
'Yang, Zhen-Li'
'Qin, Jian'
'Yang , Jun- Qing'
'Zhang, Jianguo'

_publ_section_title
;
 Synthesis and investigation alkaline energetic coordination polymers
 based on 1,2,3-triazole-4,5-dicarboxylic acid for green component of
 pyrotechnic
;
_journal_name_full CrystEngComm
_journal_paper_doi 10.1039/D0CE00317D
_journal_year 2020
_chemical_formula_sum 'C4 H4 K N3 O5'
_chemical_formula_weight 213.20
_space_group_IT_number 14
_space_group_name_Hall '-P 2ybc'
_space_group_name_H-M_alt 'P 1 21/c 1'
_symmetry_cell_setting monoclinic
_symmetry_space_group_name_H-M 'P 1 21/c 1'
_atom_sites_solution_hydrogens geom
_atom_sites_solution_primary direct
_atom_sites_solution_secondary difmap
_audit_creation_method SHELXL-97
_audit_update_record
;
2019-11-30 deposited with the CCDC.	2020-04-27 downloaded from the CCDC.
;
_cell_angle_alpha 90.00
_cell_angle_beta 96.506(2)
_cell_angle_gamma 90.00
_cell_formula_units_Z 4
_cell_length_a 6.5930(5)
_cell_length_b 17.3910(13)
_cell_length_c 6.6670(4)
_cell_measurement_reflns_used 1185
_cell_measurement_temperature 298(2)
_cell_measurement_theta_max 24.232
_cell_measurement_theta_min 3.283
_cell_volume 759.51(9)
_computing_cell_refinement 'Bruker SMART'
_computing_data_collection 'Bruker SMART'
_computing_data_reduction 'Bruker SHELXTL'
_computing_molecular_graphics 'Bruker SHELXTL'
_computing_publication_material 'Bruker SHELXTL'
_computing_structure_refinement 'SHELXL-97 (Sheldrick, 1997)'
_computing_structure_solution 'SHELXS-97 (Sheldrick, 1990)'
_diffrn_ambient_temperature 298(2)
_diffrn_measured_fraction_theta_full 0.996
_diffrn_measured_fraction_theta_max 0.996
_diffrn_measurement_device_type 'CCD area detector'
_diffrn_measurement_method 'phi and omega scans'
_diffrn_radiation_monochromator graphite
_diffrn_radiation_source 'fine-focus sealed tube'
_diffrn_radiation_type MoK\a
_diffrn_radiation_wavelength 0.71073
_diffrn_reflns_av_R_equivalents 0.0535
_diffrn_reflns_av_sigmaI/netI 0.0531
_diffrn_reflns_limit_h_max 6
_diffrn_reflns_limit_h_min -7
_diffrn_reflns_limit_k_max 19
_diffrn_reflns_limit_k_min -20
_diffrn_reflns_limit_l_max 7
_diffrn_reflns_limit_l_min -7
_diffrn_reflns_number 3799
_diffrn_reflns_theta_full 25.02
_diffrn_reflns_theta_max 25.02
_diffrn_reflns_theta_min 2.34
_exptl_absorpt_coefficient_mu 0.695
_exptl_absorpt_correction_T_max 0.7830
_exptl_absorpt_correction_T_min 0.7450
_exptl_absorpt_correction_type multi-scan
_exptl_absorpt_process_details sadabs
_exptl_crystal_colour white
_exptl_crystal_density_diffrn 1.865
_exptl_crystal_density_method 'not measured'
_exptl_crystal_description block
_exptl_crystal_F_000 432
_exptl_crystal_size_max 0.45
_exptl_crystal_size_mid 0.38
_exptl_crystal_size_min 0.37
_refine_diff_density_max 0.305
_refine_diff_density_min -0.327
_refine_diff_density_rms 0.076
_refine_ls_extinction_coef 0.012(4)
_refine_ls_extinction_expression Fc^*^=kFc[1+0.001xFc^2^\l^3^/sin(2\q)]^-1/4^
_refine_ls_extinction_method SHELXL
_refine_ls_goodness_of_fit_ref 1.015
_refine_ls_hydrogen_treatment mixed
_refine_ls_matrix_type full
_refine_ls_number_parameters 119
_refine_ls_number_reflns 1333
_refine_ls_number_restraints 0
_refine_ls_restrained_S_all 1.015
_refine_ls_R_factor_all 0.0585
_refine_ls_R_factor_gt 0.0434
_refine_ls_shift/su_max 0.000
_refine_ls_shift/su_mean 0.000
_refine_ls_structure_factor_coef Fsqd
_refine_ls_weighting_details 'calc w=1/[\s^2^(Fo^2^)+(0.0640P)^2^+0.0000P] where P=(Fo^2^+2Fc^2^)/3'
_refine_ls_weighting_scheme calc
_refine_ls_wR_factor_gt 0.1086
_refine_ls_wR_factor_ref 0.1168
_reflns_number_gt 1018
_reflns_number_total 1333
_reflns_threshold_expression >2sigma(I)
_cod_data_source_file d0ce00317d1.cif
_cod_data_source_block 140802b
_cod_depositor_comments
;
The following automatic conversions were performed:

data item '_symmetry_cell_setting' value 'Monoclinic' was changed to
'monoclinic' in accordance with the
/home/data/users/saulius/crontab/automatic-downloads/rss-feeds/RSC/lib/dictionaries/cif_core.dic
dictionary named 'cif_core.dic' version 2.4.2 last updated on
2011-04-26.

Automatic conversion script
Id: cif_fix_values 7556 2019-12-06 15:28:31Z antanas 
;
_cod_original_sg_symbol_H-M P2(1)/c
_cod_database_code 7240403

loop_
_symmetry_equiv_pos_as_xyz
'x, y, z'
'-x, y+1/2, -z+1/2'
'-x, -y, -z'
'x, -y-1/2, z-1/2'

loop_
_atom_site_label
_atom_site_type_symbol
_atom_site_fract_x
_atom_site_fract_y
_atom_site_fract_z
_atom_site_U_iso_or_equiv
_atom_site_adp_type
_atom_site_occupancy
_atom_site_symmetry_multiplicity
_atom_site_calc_flag
_atom_site_refinement_flags
_atom_site_disorder_assembly
_atom_site_disorder_group
K1 K 0.68688(11) 0.42814(4) 0.18622(11) 0.0398(3) Uani 1 1 d . . .
N1 N 0.1889(3) 0.32431(13) 0.1788(4) 0.0260(6) Uani 1 1 d . . .
N2 N -0.0005(4) 0.32144(13) 0.0926(4) 0.0277(6) Uani 1 1 d . . .
N3 N -0.0512(3) 0.24715(12) 0.0695(4) 0.0241(6) Uani 1 1 d . . .
H3 H -0.1687 0.2309 0.0173 0.029 Uiso 1 1 calc R . .
O1 O 0.5836(3) 0.28875(11) 0.3571(3) 0.0343(5) Uani 1 1 d . . .
O2 O 0.5156(3) 0.16466(11) 0.3404(3) 0.0363(6) Uani 1 1 d . . .
H2 H 0.4214 0.1370 0.2932 0.054 Uiso 1 1 d R . .
O3 O 0.2412(3) 0.07848(11) 0.2035(4) 0.0438(6) Uani 1 1 d . . .
O4 O -0.0780(3) 0.08816(11) 0.0563(4) 0.0407(6) Uani 1 1 d . . .
O5 O 0.7047(4) 0.51045(13) -0.1795(4) 0.0533(7) Uani 1 1 d . . .
H5A H 0.7178 0.4813 -0.2795 0.064 Uiso 1 1 d R . .
H5B H 0.7972 0.5448 -0.1692 0.064 Uiso 1 1 d R . .
C1 C 0.4674(4) 0.23477(16) 0.3076(4) 0.0251(6) Uani 1 1 d . . .
C2 C 0.2587(4) 0.25122(15) 0.2091(4) 0.0222(6) Uani 1 1 d . . .
C3 C 0.1044(4) 0.20149(14) 0.1381(4) 0.0214(6) Uani 1 1 d . . .
C4 C 0.0831(5) 0.11617(16) 0.1297(5) 0.0308(7) Uani 1 1 d . . .

loop_
_atom_site_aniso_label
_atom_site_aniso_U_11
_atom_site_aniso_U_22
_atom_site_aniso_U_33
_atom_site_aniso_U_23
_atom_site_aniso_U_13
_atom_site_aniso_U_12
K1 0.0414(5) 0.0276(4) 0.0472(5) -0.0014(3) -0.0081(4) 0.0068(3)
N1 0.0263(13) 0.0235(12) 0.0270(15) -0.0011(10) -0.0021(11) 0.0015(10)
N2 0.0278(14) 0.0230(12) 0.0307(16) -0.0028(10) -0.0044(12) 0.0031(10)
N3 0.0194(12) 0.0252(12) 0.0263(14) -0.0005(10) -0.0027(10) -0.0012(10)
O1 0.0275(11) 0.0350(12) 0.0379(13) 0.0007(10) -0.0073(9) -0.0028(9)
O2 0.0302(12) 0.0318(12) 0.0432(14) -0.0002(10) -0.0117(10) 0.0030(9)
O3 0.0440(13) 0.0227(11) 0.0598(17) 0.0035(10) -0.0159(12) 0.0058(10)
O4 0.0376(13) 0.0297(12) 0.0511(15) 0.0011(10) -0.0122(11) -0.0099(10)
O5 0.0570(16) 0.0413(14) 0.0631(18) -0.0106(12) 0.0132(13) -0.0063(12)
C1 0.0231(14) 0.0321(15) 0.0195(16) 0.0003(12) 0.0005(12) 0.0002(12)
C2 0.0230(14) 0.0245(14) 0.0187(15) 0.0001(11) 0.0008(12) 0.0020(11)
C3 0.0217(14) 0.0223(14) 0.0200(15) 0.0022(11) 0.0014(12) 0.0009(11)
C4 0.0397(18) 0.0245(15) 0.0269(17) 0.0004(12) -0.0028(14) -0.0020(14)

loop_
_atom_type_symbol
_atom_type_description
_atom_type_scat_dispersion_real
_atom_type_scat_dispersion_imag
_atom_type_scat_source
C C 0.0033 0.0016 'International Tables Vol C Tables 4.2.6.8 and 6.1.1.4'
H H 0.0000 0.0000 'International Tables Vol C Tables 4.2.6.8 and 6.1.1.4'
N N 0.0061 0.0033 'International Tables Vol C Tables 4.2.6.8 and 6.1.1.4'
O O 0.0106 0.0060 'International Tables Vol C Tables 4.2.6.8 and 6.1.1.4'
K K 0.2009 0.2494 'International Tables Vol C Tables 4.2.6.8 and 6.1.1.4'

loop_
_geom_angle_atom_site_label_1
_geom_angle_atom_site_label_2
_geom_angle_atom_site_label_3
_geom_angle
_geom_angle_site_symmetry_1
_geom_angle_site_symmetry_3
_geom_angle_publ_flag
O3 K1 O4 78.28(7) 2_655 4_666 ?
O3 K1 O5 76.75(7) 2_655 3_665 ?
O4 K1 O5 118.43(7) 4_666 3_665 ?
O3 K1 O1 139.48(7) 2_655 . ?
O4 K1 O1 71.73(6) 4_666 . ?
O5 K1 O1 94.06(7) 3_665 . ?
O3 K1 O5 74.16(7) 2_655 . ?
O4 K1 O5 137.81(7) 4_666 . ?
O5 K1 O5 85.50(8) 3_665 . ?
O1 K1 O5 145.32(7) . . ?
O3 K1 N2 124.30(7) 2_655 1_655 ?
O4 K1 N2 77.67(7) 4_666 1_655 ?
O5 K1 N2 157.31(7) 3_665 1_655 ?
O1 K1 N2 75.17(6) . 1_655 ?
O5 K1 N2 92.19(7) . 1_655 ?
O3 K1 O2 140.77(7) 2_655 4_565 ?
O4 K1 O2 140.26(6) 4_666 4_565 ?
O5 K1 O2 85.69(7) 3_665 4_565 ?
O1 K1 O2 75.71(6) . 4_565 ?
O5 K1 O2 69.66(6) . 4_565 ?
N2 K1 O2 72.42(6) 1_655 4_565 ?
O3 K1 K1 70.00(5) 2_655 3_665 ?
O4 K1 K1 146.13(5) 4_666 3_665 ?
O5 K1 K1 43.23(5) 3_665 3_665 ?
O1 K1 K1 127.79(5) . 3_665 ?
O5 K1 K1 42.27(5) . 3_665 ?
N2 K1 K1 130.44(6) 1_655 3_665 ?
O2 K1 K1 73.17(4) 4_565 3_665 ?
N2 N1 C2 108.5(2) . . ?
N1 N2 N3 107.4(2) . . ?
N1 N2 K1 123.08(16) . 1_455 ?
N3 N2 K1 117.95(16) . 1_455 ?
C3 N3 N2 111.2(2) . . ?
C3 N3 H3 124.4 . . ?
N2 N3 H3 124.4 . . ?
C1 O1 K1 136.40(19) . . ?
C1 O2 K1 136.76(18) . 4_566 ?
C1 O2 H2 109.5 . . ?
K1 O2 H2 100.7 4_566 . ?
C4 O3 K1 134.33(19) . 2_645 ?
C4 O4 K1 140.4(2) . 4_465 ?
K1 O5 K1 94.50(8) 3_665 . ?
K1 O5 H5A 113.1 3_665 . ?
K1 O5 H5A 113.0 . . ?
K1 O5 H5B 112.7 3_665 . ?
K1 O5 H5B 112.5 . . ?
H5A O5 H5B 110.3 . . ?
O1 C1 O2 123.2(3) . . ?
O1 C1 C2 119.3(2) . . ?
O2 C1 C2 117.5(2) . . ?
N1 C2 C3 108.2(2) . . ?
N1 C2 C1 121.8(2) . . ?
C3 C2 C1 130.0(2) . . ?
N3 C3 C2 104.6(2) . . ?
N3 C3 C4 120.9(3) . . ?
C2 C3 C4 134.5(3) . . ?
O4 C4 O3 125.7(3) . . ?
O4 C4 C3 119.1(3) . . ?
O3 C4 C3 115.2(3) . . ?

loop_
_geom_bond_atom_site_label_1
_geom_bond_atom_site_label_2
_geom_bond_distance
_geom_bond_site_symmetry_2
_geom_bond_publ_flag
K1 O3 2.743(2) 2_655 ?
K1 O4 2.775(2) 4_666 ?
K1 O5 2.790(3) 3_665 ?
K1 O1 2.795(2) . ?
K1 O5 2.841(3) . ?
K1 N2 2.894(2) 1_655 ?
K1 O2 2.933(2) 4_565 ?
K1 K1 4.1351(14) 3_665 ?
N1 N2 1.315(3) . ?
N1 C2 1.359(3) . ?
N2 N3 1.339(3) . ?
N2 K1 2.894(2) 1_455 ?
N3 C3 1.336(3) . ?
N3 H3 0.8600 . ?
O1 C1 1.233(3) . ?
O2 C1 1.273(3) . ?
O2 K1 2.933(2) 4_566 ?
O2 H2 0.8200 . ?
O3 C4 1.282(4) . ?
O3 K1 2.743(2) 2_645 ?
O4 C4 1.219(4) . ?
O4 K1 2.775(2) 4_465 ?
O5 K1 2.790(3) 3_665 ?
O5 H5A 0.8500 . ?
O5 H5B 0.8501 . ?
C1 C2 1.484(4) . ?
C2 C3 1.377(4) . ?
C3 C4 1.491(4) . ?

loop_
_geom_torsion_atom_site_label_1
_geom_torsion_atom_site_label_2
_geom_torsion_atom_site_label_3
_geom_torsion_atom_site_label_4
_geom_torsion
_geom_torsion_site_symmetry_1
_geom_torsion_site_symmetry_2
_geom_torsion_site_symmetry_3
_geom_torsion_site_symmetry_4
_geom_torsion_publ_flag
C2 N1 N2 N3 0.4(3) . . . . ?
C2 N1 N2 K1 142.66(18) . . . 1_455 ?
N1 N2 N3 C3 -0.7(3) . . . . ?
K1 N2 N3 C3 -145.15(17) 1_455 . . . ?
O3 K1 O1 C1 137.5(3) 2_655 . . . ?
O4 K1 O1 C1 -178.2(3) 4_666 . . . ?
O5 K1 O1 C1 63.2(3) 3_665 . . . ?
O5 K1 O1 C1 -24.8(3) . . . . ?
N2 K1 O1 C1 -96.5(3) 1_655 . . . ?
O2 K1 O1 C1 -21.3(3) 4_565 . . . ?
K1 K1 O1 C1 33.5(3) 3_665 . . . ?
O3 K1 O5 K1 -77.49(7) 2_655 . . 3_665 ?
O4 K1 O5 K1 -128.63(9) 4_666 . . 3_665 ?
O5 K1 O5 K1 0.0 3_665 . . 3_665 ?
O1 K1 O5 K1 90.64(12) . . . 3_665 ?
N2 K1 O5 K1 157.39(7) 1_655 . . 3_665 ?
O2 K1 O5 K1 87.06(7) 4_565 . . 3_665 ?
K1 O1 C1 O2 139.2(2) . . . . ?
K1 O1 C1 C2 -42.3(4) . . . . ?
K1 O2 C1 O1 50.8(4) 4_566 . . . ?
K1 O2 C1 C2 -127.8(2) 4_566 . . . ?
N2 N1 C2 C3 0.0(3) . . . . ?
N2 N1 C2 C1 -178.9(2) . . . . ?
O1 C1 C2 N1 -2.7(4) . . . . ?
O2 C1 C2 N1 176.0(3) . . . . ?
O1 C1 C2 C3 178.8(3) . . . . ?
O2 C1 C2 C3 -2.6(4) . . . . ?
N2 N3 C3 C2 0.6(3) . . . . ?
N2 N3 C3 C4 179.5(2) . . . . ?
N1 C2 C3 N3 -0.3(3) . . . . ?
C1 C2 C3 N3 178.3(3) . . . . ?
N1 C2 C3 C4 -179.0(3) . . . . ?
C1 C2 C3 C4 -0.3(5) . . . . ?
K1 O4 C4 O3 -111.2(3) 4_465 . . . ?
K1 O4 C4 C3 69.0(4) 4_465 . . . ?
K1 O3 C4 O4 -13.6(5) 2_645 . . . ?
K1 O3 C4 C3 166.21(18) 2_645 . . . ?
N3 C3 C4 O4 1.1(4) . . . . ?
C2 C3 C4 O4 179.6(3) . . . . ?
N3 C3 C4 O3 -178.7(3) . . . . ?
C2 C3 C4 O3 -0.2(5) . . . . ?
